data_7246635
loop_
_publ_author_name
'Ejarque, Daniel'
'S\'anchez-F\'erez, Francisco'
'F\'elez-Guerrero, N\'uria'
'Calvet, Teresa'
'Font-Bardia, Merc\`e'
'Pons, Josefina'

_publ_section_title
;
 Pyridine-driven assembly of Zn(ii) and Cd(ii) complexes with 2-furoic
 acid. The role of water in a structural transformation
;
_journal_issue 18
_journal_name_full CrystEngComm
_journal_page_first 2739
_journal_page_last 2754
_journal_paper_doi 10.1039/D3CE00104K
_journal_volume 25
_journal_year 2023
_chemical_formula_moiety 'C17 H15 Cd N O8, C10 H10 Cd O8'
_chemical_formula_sum 'C27 H25 Cd2 N O16'
_chemical_formula_weight 844.28
_space_group_crystal_system monoclinic
_space_group_IT_number 4
_space_group_name_Hall 'P 2yb'
_space_group_name_H-M_alt 'P 1 21 1'
_atom_sites_solution_hydrogens mixed
_audit_creation_method SHELXL-2018/3
_audit_update_record
;
2023-02-02 deposited with the CCDC.	2023-03-20 downloaded from the CCDC.
;
_cell_angle_alpha 90
_cell_angle_beta 104.276(2)
_cell_angle_gamma 90
_cell_formula_units_Z 2
_cell_length_a 12.3981(6)
_cell_length_b 8.4459(3)
_cell_length_c 15.1806(7)
_cell_measurement_reflns_used 9442
_cell_measurement_temperature 100(2)
_cell_measurement_theta_max 30.72
_cell_measurement_theta_min 2.44
_cell_volume 1540.52(12)
_computing_cell_refinement 'Bruker SAINT'
_computing_data_collection 'Bruker APEX4'
_computing_data_reduction 'Bruker SAINT'
_computing_molecular_graphics 'Bruker SHELXTL'
_computing_publication_material 'Bruker SHELXTL'
_computing_structure_refinement 'SHELXL-2018/3 (Sheldrick, 2018)'
_computing_structure_solution 'SHELXT 2014/5 (Sheldrick, 2014)'
_diffrn_ambient_temperature 100(2)
_diffrn_measured_fraction_theta_full 0.998
_diffrn_measured_fraction_theta_max 0.990
_diffrn_measurement_device_type 'D8 Venture'
_diffrn_measurement_method '\f and \w scans'
_diffrn_radiation_type MoK\a
_diffrn_radiation_wavelength 0.71073
_diffrn_reflns_av_R_equivalents 0.0299
_diffrn_reflns_av_unetI/netI 0.0280
_diffrn_reflns_Laue_measured_fraction_full 0.998
_diffrn_reflns_Laue_measured_fraction_max 0.990
_diffrn_reflns_limit_h_max 17
_diffrn_reflns_limit_h_min -17
_diffrn_reflns_limit_k_max 12
_diffrn_reflns_limit_k_min -12
_diffrn_reflns_limit_l_max 21
_diffrn_reflns_limit_l_min -21
_diffrn_reflns_number 37126
_diffrn_reflns_point_group_measured_fraction_full 0.999
_diffrn_reflns_point_group_measured_fraction_max 0.985
_diffrn_reflns_theta_full 25.242
_diffrn_reflns_theta_max 30.732
_diffrn_reflns_theta_min 2.439
_diffrn_source microfocus
_exptl_absorpt_coefficient_mu 1.457
_exptl_absorpt_correction_T_max 0.7461
_exptl_absorpt_correction_T_min 0.6472
_exptl_absorpt_correction_type multi-scan
_exptl_absorpt_process_details sadabs
_exptl_crystal_colour colourless
_exptl_crystal_density_diffrn 1.820
_exptl_crystal_description prism
_exptl_crystal_F_000 836
_exptl_crystal_size_max 0.132
_exptl_crystal_size_mid 0.087
_exptl_crystal_size_min 0.040
_refine_diff_density_max 2.254
_refine_diff_density_min -1.073
_refine_diff_density_rms 0.094
_refine_ls_abs_structure_details
;
 Refined as an inversion twin.
;
_refine_ls_abs_structure_Flack 0.18(2)
_refine_ls_extinction_method none
_refine_ls_goodness_of_fit_ref 1.037
_refine_ls_hydrogen_treatment mixed
_refine_ls_matrix_type full
_refine_ls_number_parameters 402
_refine_ls_number_reflns 9453
_refine_ls_number_restraints 10
_refine_ls_restrained_S_all 1.036
_refine_ls_R_factor_all 0.0292
_refine_ls_R_factor_gt 0.0272
_refine_ls_shift/su_max 0.001
_refine_ls_shift/su_mean 0.000
_refine_ls_structure_factor_coef Fsqd
_refine_ls_weighting_details 'w=1/[\s^2^(Fo^2^)+(0.0303P)^2^+1.8671P] where P=(Fo^2^+2Fc^2^)/3'
_refine_ls_weighting_scheme calc
_refine_ls_wR_factor_gt 0.0645
_refine_ls_wR_factor_ref 0.0658
_reflns_Friedel_coverage 0.875
_reflns_Friedel_fraction_full 0.999
_reflns_Friedel_fraction_max 0.980
_reflns_number_gt 9106
_reflns_number_total 9453
_reflns_threshold_expression 'I > 2\s(I)'
_cod_data_source_file d3ce00104k2.cif
_cod_data_source_block mo_C20AA78A_0m_a
_cod_depositor_comments 'Adding full bibliography for 7246632--7246636.cif.'
_cod_original_sg_symbol_H-M 'P 21'
_cod_database_code 7246635
_shelx_shelxl_version_number 2018/3
_shelx_space_group_comment
;
The symmetry employed for this shelxl refinement is uniquely defined
by the following loop, which should always be used as a source of
symmetry information in preference to the above space-group names.
They are only intended as comments.
;

loop_
_space_group_symop_operation_xyz
'x, y, z'
'-x, y+1/2, -z'

loop_
_atom_site_label
_atom_site_type_symbol
_atom_site_fract_x
_atom_site_fract_y
_atom_site_fract_z
_atom_site_U_iso_or_equiv
_atom_site_adp_type
_atom_site_occupancy
_atom_site_site_symmetry_order
_atom_site_calc_flag
_atom_site_refinement_flags_posn
_atom_site_refinement_flags_adp
_atom_site_refinement_flags_occupancy
_atom_site_disorder_assembly
_atom_site_disorder_group
Cd1 Cd 0.55950(2) 0.10819(3) 0.06892(2) 0.01493(6) Uani 1 1 d . . . . .
O1 O 0.5454(3) 0.0978(5) 0.2150(2) 0.0331(8) Uani 1 1 d . . . . .
O2 O 0.4411(3) 0.2943(5) 0.1480(3) 0.0365(8) Uani 1 1 d . . . . .
O4 O 0.3938(2) 0.0989(4) -0.03623(19) 0.0196(5) Uani 1 1 d . . . . .
O5 O 0.4585(2) 0.3379(4) -0.0561(2) 0.0184(6) Uani 1 1 d . . . . .
O6 O 0.2514(2) 0.4319(4) -0.15401(19) 0.0205(5) Uani 1 1 d . . . . .
O7 O 0.6867(3) 0.3049(3) 0.0913(2) 0.0203(6) Uani 1 1 d D . . . .
H7A H 0.737(3) 0.314(6) 0.136(2) 0.024 Uiso 1 1 d D U . . .
H7B H 0.663(4) 0.392(3) 0.077(3) 0.030 Uiso 1 1 d D U . . .
O8 O 0.6431(3) 0.0530(4) -0.0478(2) 0.0225(6) Uani 1 1 d D . . . .
H8A H 0.612(4) -0.015(4) -0.082(3) 0.027 Uiso 1 1 d D U . . .
H8B H 0.640(5) 0.133(3) -0.077(3) 0.027 Uiso 1 1 d D U . . .
C1 C 0.4783(4) 0.2086(5) 0.2154(3) 0.0189(8) Uani 1 1 d . . . . .
O3 O 0.3594(3) 0.3447(5) 0.3006(3) 0.0566(7) Uani 1 1 d G . . . .
C2 C 0.4419(4) 0.2306(6) 0.2958(3) 0.0566(7) Uani 1 1 d G . . . .
C3 C 0.4749(4) 0.1543(5) 0.3816(3) 0.0566(7) Uani 1 1 d G . . . .
H3 H 0.529003 0.072780 0.397517 0.068 Uiso 1 1 calc R U . . .
C4 C 0.4129(4) 0.2213(6) 0.4395(2) 0.0566(7) Uani 1 1 d G . . . .
H4 H 0.418162 0.192436 0.500879 0.068 Uiso 1 1 calc R U . . .
C5 C 0.3415(4) 0.3390(5) 0.3894(3) 0.0566(7) Uani 1 1 d G . . . .
H5 H 0.290655 0.402647 0.411467 0.068 Uiso 1 1 calc R U . . .
C6 C 0.3806(3) 0.2378(5) -0.0689(3) 0.0167(7) Uani 1 1 d . . . . .
C7 C 0.2687(3) 0.2801(5) -0.1215(3) 0.0168(7) Uani 1 1 d . . . . .
C8 C 0.1737(4) 0.1953(5) -0.1464(3) 0.0219(8) Uani 1 1 d . . . . .
H8 H 0.163902 0.087617 -0.132069 0.026 Uiso 1 1 calc R U . . .
C9 C 0.0908(4) 0.2985(5) -0.1983(3) 0.0247(9) Uani 1 1 d . . . . .
H9 H 0.015329 0.273198 -0.225652 0.030 Uiso 1 1 calc R U . . .
C10 C 0.1414(4) 0.4392(6) -0.2006(3) 0.0245(8) Uani 1 1 d . . . . .
H10 H 0.105741 0.530992 -0.230399 0.029 Uiso 1 1 calc R U . . .
Cd2 Cd 0.93453(2) 0.42749(3) 0.45874(2) 0.01679(6) Uani 1 1 d . . . . .
O9 O 1.0055(2) 0.4244(5) 0.33650(19) 0.0221(6) Uani 1 1 d . . . . .
O10 O 0.8551(3) 0.3148(4) 0.2438(2) 0.0225(6) Uani 1 1 d . . . . .
O11 O 1.1053(3) 0.4499(6) 0.1961(3) 0.0446(10) Uani 1 1 d . . . . .
O12 O 0.9456(3) 0.6998(4) 0.4710(2) 0.0186(6) Uani 1 1 d . . . . .
O13 O 0.8827(3) 0.9443(4) 0.4481(2) 0.0242(6) Uani 1 1 d . . . . .
O14 O 0.7539(3) 0.5766(3) 0.3726(2) 0.0255(7) Uani 1 1 d . . . . .
O15 O 0.6732(4) 0.2717(6) 0.8247(3) 0.0468(11) Uani 1 1 d . . . . .
O16 O 0.8025(3) 0.2378(4) 0.3969(2) 0.0211(6) Uani 1 1 d D . . . .
H16A H 0.818(5) 0.247(7) 0.349(2) 0.025 Uiso 1 1 d D U . . .
H16B H 0.825(4) 0.150(3) 0.412(4) 0.025 Uiso 1 1 d D U . . .
N1 N 0.8591(3) 0.4235(5) 0.5832(2) 0.0245(7) Uani 1 1 d . . . . .
C11 C 0.9514(4) 0.3731(5) 0.2606(3) 0.0193(7) Uani 1 1 d . . . . .
C12 C 1.0053(3) 0.3769(5) 0.1843(3) 0.0220(8) Uani 1 1 d . . . . .
C13 C 0.9706(4) 0.3159(6) 0.0992(3) 0.0292(10) Uani 1 1 d . . . . .
H13 H 0.904568 0.257486 0.074646 0.035 Uiso 1 1 calc R U . . .
C14 C 1.0561(6) 0.3591(9) 0.0541(5) 0.0524(18) Uani 1 1 d . . . . .
H14 H 1.056632 0.336823 -0.007103 0.063 Uiso 1 1 calc R U . . .
C15 C 1.1332(6) 0.4355(11) 0.1143(5) 0.0620(19) Uani 1 1 d . . . . .
H15 H 1.199917 0.475663 0.102598 0.074 Uiso 1 1 calc R U . . .
C16 C 0.8690(4) 0.7979(5) 0.4357(3) 0.0185(7) Uani 1 1 d . . . . .
C17 C 0.7627(4) 0.7391(5) 0.3803(3) 0.0183(8) Uani 1 1 d . . . . .
C18 C 0.6676(4) 0.8079(6) 0.3322(3) 0.0247(9) Uani 1 1 d . . . . .
H18 H 0.652592 0.918181 0.326041 0.030 Uiso 1 1 calc R U . . .
C19 C 0.5949(4) 0.6832(6) 0.2929(3) 0.0294(10) Uani 1 1 d . . . . .
H19 H 0.521653 0.693715 0.255368 0.035 Uiso 1 1 calc R U . . .
C20 C 0.6501(4) 0.5469(6) 0.3190(4) 0.0333(11) Uani 1 1 d . . . . .
H20 H 0.620804 0.444235 0.302390 0.040 Uiso 1 1 calc R U . . .
C21 C 0.8099(8) 0.2921(8) 0.6022(4) 0.064(2) Uani 1 1 d . . . . .
H21 H 0.802413 0.205106 0.561510 0.077 Uiso 1 1 calc R U . . .
C22 C 0.7691(7) 0.2772(8) 0.6789(4) 0.058(2) Uani 1 1 d . . . . .
H22 H 0.736706 0.180333 0.691116 0.070 Uiso 1 1 calc R U . . .
C23 C 0.7758(4) 0.4034(5) 0.7372(3) 0.0241(9) Uani 1 1 d . . . . .
C24 C 0.8298(4) 0.5376(5) 0.7198(3) 0.0250(9) Uani 1 1 d . . . . .
H24 H 0.840183 0.625043 0.760374 0.030 Uiso 1 1 calc R U . . .
C25 C 0.8693(4) 0.5426(5) 0.6411(3) 0.0242(8) Uani 1 1 d . . . . .
H25 H 0.905226 0.636305 0.628700 0.029 Uiso 1 1 calc R U . . .
C26 C 0.7331(4) 0.3841(6) 0.8215(3) 0.0280(9) Uani 1 1 d . . . . .
C27 C 0.7672(5) 0.5008(7) 0.8970(3) 0.0348(11) Uani 1 1 d . . . . .
H27A H 0.848618 0.506179 0.916012 0.052 Uiso 1 1 calc R U . . .
H27B H 0.738100 0.467427 0.948497 0.052 Uiso 1 1 calc R U . . .
H27C H 0.737309 0.605345 0.876053 0.052 Uiso 1 1 calc R U . . .

loop_
_atom_site_aniso_label
_atom_site_aniso_U_11
_atom_site_aniso_U_22
_atom_site_aniso_U_33
_atom_site_aniso_U_23
_atom_site_aniso_U_13
_atom_site_aniso_U_12
Cd1 0.01567(11) 0.01204(11) 0.01614(12) -0.00082(9) 0.00214(8) -0.00003(10)
O1 0.0427(19) 0.0355(19) 0.0234(15) 0.0092(16) 0.0122(13) 0.0217(19)
O2 0.045(2) 0.0323(19) 0.0342(18) 0.0152(15) 0.0133(16) 0.0119(16)
O4 0.0214(13) 0.0120(12) 0.0224(13) 0.0014(12) -0.0001(10) 0.0004(12)
O5 0.0170(13) 0.0127(13) 0.0234(14) -0.0016(11) 0.0009(11) -0.0014(11)
O6 0.0195(13) 0.0139(12) 0.0257(14) 0.0032(13) 0.0007(10) 0.0010(12)
O7 0.0199(14) 0.0134(13) 0.0229(14) 0.0010(11) -0.0035(11) -0.0007(11)
O8 0.0267(16) 0.0175(13) 0.0247(15) -0.0024(11) 0.0091(12) -0.0033(12)
C1 0.0198(19) 0.0169(18) 0.0187(18) -0.0002(14) 0.0025(15) -0.0045(14)
O3 0.0659(18) 0.0556(18) 0.0608(17) -0.0026(13) 0.0391(15) -0.0030(14)
C2 0.0659(18) 0.0556(18) 0.0608(17) -0.0026(13) 0.0391(15) -0.0030(14)
C3 0.0659(18) 0.0556(18) 0.0608(17) -0.0026(13) 0.0391(15) -0.0030(14)
C4 0.0659(18) 0.0556(18) 0.0608(17) -0.0026(13) 0.0391(15) -0.0030(14)
C5 0.0659(18) 0.0556(18) 0.0608(17) -0.0026(13) 0.0391(15) -0.0030(14)
C6 0.0156(17) 0.0161(17) 0.0188(18) -0.0017(13) 0.0047(14) 0.0011(14)
C7 0.0189(18) 0.0113(16) 0.0189(18) 0.0002(14) 0.0021(14) 0.0018(14)
C8 0.0190(19) 0.0151(18) 0.029(2) -0.0011(15) 0.0015(16) -0.0001(14)
C9 0.0174(19) 0.022(2) 0.030(2) 0.0001(17) -0.0027(16) -0.0001(16)
C10 0.0217(19) 0.022(2) 0.0253(19) 0.0023(19) -0.0032(15) 0.0038(18)
Cd2 0.02212(13) 0.00972(11) 0.01687(13) -0.00002(10) 0.00165(9) 0.00074(10)
O9 0.0222(13) 0.0214(13) 0.0204(13) -0.0030(14) 0.0012(10) -0.0022(14)
O10 0.0228(15) 0.0240(16) 0.0184(14) 0.0011(11) 0.0009(11) -0.0037(12)
O11 0.0310(18) 0.051(3) 0.057(2) -0.007(2) 0.0207(17) -0.0079(18)
O12 0.0214(14) 0.0118(13) 0.0201(14) 0.0003(10) 0.0005(11) -0.0009(10)
O13 0.0296(15) 0.0111(14) 0.0256(14) 0.0003(11) -0.0051(11) -0.0005(12)
O14 0.0221(15) 0.0138(15) 0.0350(17) 0.0002(11) -0.0035(12) -0.0022(11)
O15 0.049(2) 0.058(3) 0.036(2) 0.0096(19) 0.0154(18) -0.020(2)
O16 0.0282(16) 0.0126(13) 0.0202(14) 0.0016(11) 0.0015(12) 0.0012(12)
N1 0.0358(19) 0.0166(15) 0.0225(16) -0.0017(16) 0.0099(14) -0.0060(18)
C11 0.0229(19) 0.0125(15) 0.0212(18) 0.0010(14) 0.0029(15) 0.0041(14)
C12 0.0200(19) 0.0211(18) 0.025(2) -0.0019(15) 0.0063(15) 0.0056(15)
C13 0.033(2) 0.032(2) 0.023(2) -0.0019(17) 0.0087(18) 0.0086(19)
C14 0.062(4) 0.061(4) 0.043(3) 0.009(3) 0.029(3) 0.029(3)
C15 0.050(4) 0.071(5) 0.080(5) 0.011(5) 0.046(4) 0.001(4)
C16 0.024(2) 0.0120(16) 0.0181(17) 0.0020(13) 0.0026(14) 0.0002(14)
C17 0.0214(19) 0.0123(17) 0.0191(18) 0.0020(14) 0.0012(15) -0.0008(14)
C18 0.027(2) 0.023(2) 0.0221(19) 0.0035(16) 0.0032(16) 0.0051(17)
C19 0.020(2) 0.037(3) 0.027(2) 0.0009(19) -0.0015(17) 0.0003(19)
C20 0.021(2) 0.025(2) 0.046(3) -0.003(2) -0.005(2) -0.0032(19)
C21 0.127(7) 0.037(3) 0.039(3) -0.017(3) 0.041(4) -0.050(4)
C22 0.111(6) 0.039(3) 0.035(3) -0.005(2) 0.038(3) -0.039(4)
C23 0.0232(19) 0.027(2) 0.0223(18) 0.0025(16) 0.0060(15) -0.0049(16)
C24 0.033(2) 0.0183(19) 0.025(2) -0.0032(16) 0.0099(17) -0.0004(17)
C25 0.031(2) 0.0160(18) 0.029(2) -0.0020(16) 0.0133(17) -0.0068(16)
C26 0.022(2) 0.034(2) 0.030(2) 0.0061(17) 0.0086(17) -0.0001(17)
C27 0.038(3) 0.043(3) 0.028(2) 0.003(2) 0.016(2) 0.006(2)

loop_
_atom_type_symbol
_atom_type_description
_atom_type_scat_dispersion_real
_atom_type_scat_dispersion_imag
_atom_type_scat_source
C C 0.0033 0.0016 'International Tables Vol C Tables 4.2.6.8 and 6.1.1.4'
H H 0.0000 0.0000 'International Tables Vol C Tables 4.2.6.8 and 6.1.1.4'
Cd Cd -0.8075 1.2024 'International Tables Vol C Tables 4.2.6.8 and 6.1.1.4'
N N 0.0061 0.0033 'International Tables Vol C Tables 4.2.6.8 and 6.1.1.4'
O O 0.0106 0.0060 'International Tables Vol C Tables 4.2.6.8 and 6.1.1.4'

loop_
_geom_angle_atom_site_label_1
_geom_angle_atom_site_label_2
_geom_angle_atom_site_label_3
_geom_angle
_geom_angle_site_symmetry_1
_geom_angle_site_symmetry_3
_geom_angle_publ_flag
O7 Cd1 O1 95.80(14) . . ?
O7 Cd1 O4 127.46(11) . . ?
O1 Cd1 O4 114.28(12) . . ?
O7 Cd1 O5 142.53(11) . 2_645 ?
O1 Cd1 O5 90.84(14) . 2_645 ?
O4 Cd1 O5 81.60(11) . 2_645 ?
O7 Cd1 O8 80.50(12) . . ?
O1 Cd1 O8 154.04(12) . . ?
O4 Cd1 O8 87.32(11) . . ?
O5 Cd1 O8 77.72(11) 2_645 . ?
O7 Cd1 O2 86.52(12) . . ?
O1 Cd1 O2 52.52(12) . . ?
O4 Cd1 O2 80.32(12) . . ?
O5 Cd1 O2 125.32(11) 2_645 . ?
O8 Cd1 O2 151.18(11) . . ?
C1 O1 Cd1 100.7(3) . . ?
C1 O2 Cd1 83.8(3) . . ?
C6 O4 Cd1 104.5(2) . . ?
C6 O5 Cd1 126.7(3) . 2_655 ?
C7 O6 C10 105.9(3) . . ?
O2 C1 O1 122.9(4) . . ?
O2 C1 C2 120.0(4) . . ?
O1 C1 C2 117.1(4) . . ?
C5 O3 C2 108.0 . . ?
C1 C2 O3 121.4(3) . . ?
C1 C2 C3 130.6(3) . . ?
O3 C2 C3 108.0 . . ?
C4 C3 C2 108.0 . . ?
C5 C4 C3 108.0 . . ?
C4 C5 O3 108.0 . . ?
O5 C6 O4 122.7(4) . . ?
O5 C6 C7 120.4(4) . . ?
O4 C6 C7 116.9(4) . . ?
C8 C7 O6 110.3(3) . . ?
C8 C7 C6 131.8(4) . . ?
O6 C7 C6 117.9(3) . . ?
C7 C8 C9 106.8(4) . . ?
C10 C9 C8 106.1(4) . . ?
C9 C10 O6 110.9(4) . . ?
O9 Cd2 N1 178.31(16) . . ?
O9 Cd2 O12 92.89(13) . . ?
N1 Cd2 O12 88.66(13) . . ?
O9 Cd2 O16 92.24(12) . . ?
N1 Cd2 O16 86.15(13) . . ?
O12 Cd2 O16 138.03(11) . . ?
O9 Cd2 O13 88.97(11) . 2_746 ?
N1 Cd2 O13 91.92(12) . 2_746 ?
O12 Cd2 O13 82.10(11) . 2_746 ?
O16 Cd2 O13 139.63(11) . 2_746 ?
O9 Cd2 O12 91.78(12) . 2_746 ?
N1 Cd2 O12 87.58(13) . 2_746 ?
O12 Cd2 O12 135.55(5) . 2_746 ?
O16 Cd2 O12 85.82(10) . 2_746 ?
O13 Cd2 O12 53.81(10) 2_746 2_746 ?
O9 Cd2 O14 93.10(11) . . ?
N1 Cd2 O14 86.92(13) . . ?
O12 Cd2 O14 65.67(10) . . ?
O16 Cd2 O14 72.47(11) . . ?
O13 Cd2 O14 147.77(10) 2_746 . ?
O12 Cd2 O14 157.91(10) 2_746 . ?
C11 O9 Cd2 122.2(3) . . ?
C12 O11 C15 105.4(5) . . ?
C16 O12 Cd2 126.2(3) . . ?
C16 O12 Cd2 89.0(2) . 2_756 ?
Cd2 O12 Cd2 144.80(14) . 2_756 ?
C16 O13 Cd2 96.0(3) . 2_756 ?
C20 O14 C17 106.1(4) . . ?
C20 O14 Cd2 140.6(3) . . ?
C17 O14 Cd2 113.3(2) . . ?
C25 N1 C21 117.6(4) . . ?
C25 N1 Cd2 122.9(3) . . ?
C21 N1 Cd2 119.3(4) . . ?
O10 C11 O9 125.8(4) . . ?
O10 C11 C12 116.1(4) . . ?
O9 C11 C12 118.0(4) . . ?
O11 C12 C13 111.2(4) . . ?
O11 C12 C11 118.9(4) . . ?
C13 C12 C11 129.9(4) . . ?
C12 C13 C14 105.0(5) . . ?
C15 C14 C13 106.7(5) . . ?
C14 C15 O11 111.6(5) . . ?
O13 C16 O12 121.1(4) . . ?
O13 C16 C17 119.3(4) . . ?
O12 C16 C17 119.5(4) . . ?
C18 C17 O14 109.9(4) . . ?
C18 C17 C16 134.8(4) . . ?
O14 C17 C16 115.3(4) . . ?
C17 C18 C19 106.6(4) . . ?
C20 C19 C18 106.6(4) . . ?
C19 C20 O14 110.7(4) . . ?
N1 C21 C22 122.7(5) . . ?
C23 C22 C21 119.7(5) . . ?
C22 C23 C24 118.0(4) . . ?
C22 C23 C26 119.0(4) . . ?
C24 C23 C26 122.7(4) . . ?
C23 C24 C25 118.6(4) . . ?
N1 C25 C24 123.3(4) . . ?
O15 C26 C27 123.1(5) . . ?
O15 C26 C23 117.6(5) . . ?
C27 C26 C23 119.3(4) . . ?

loop_
_geom_bond_atom_site_label_1
_geom_bond_atom_site_label_2
_geom_bond_distance
_geom_bond_site_symmetry_2
_geom_bond_publ_flag
Cd1 O7 2.258(3) . ?
Cd1 O1 2.270(3) . ?
Cd1 O4 2.271(3) . ?
Cd1 O5 2.297(3) 2_645 ?
Cd1 O8 2.310(3) . ?
Cd1 O2 2.633(4) . ?
O1 C1 1.253(5) . ?
O2 C1 1.245(5) . ?
O4 C6 1.269(5) . ?
O5 C6 1.262(5) . ?
O6 C7 1.371(5) . ?
O6 C10 1.374(5) . ?
C1 C2 1.415(5) . ?
O3 C5 1.4200 . ?
O3 C2 1.4200 . ?
C2 C3 1.4200 . ?
C3 C4 1.4200 . ?
C4 C5 1.4200 . ?
C6 C7 1.464(5) . ?
C7 C8 1.351(6) . ?
C8 C9 1.427(6) . ?
C9 C10 1.348(7) . ?
Cd2 O9 2.241(3) . ?
Cd2 N1 2.306(3) . ?
Cd2 O12 2.309(3) . ?
Cd2 O16 2.317(3) . ?
Cd2 O13 2.361(3) 2_746 ?
Cd2 O12 2.502(3) 2_746 ?
Cd2 O14 2.621(3) . ?
O9 C11 1.259(5) . ?
O10 C11 1.258(5) . ?
O11 C12 1.357(6) . ?
O11 C15 1.375(8) . ?
O12 C16 1.274(5) . ?
O13 C16 1.256(5) . ?
O14 C20 1.365(6) . ?
O14 C17 1.379(5) . ?
O15 C26 1.215(6) . ?
N1 C25 1.321(6) . ?
N1 C21 1.332(7) . ?
C11 C12 1.473(6) . ?
C12 C13 1.359(6) . ?
C13 C14 1.442(8) . ?
C14 C15 1.317(11) . ?
C16 C17 1.464(6) . ?
C17 C18 1.355(6) . ?
C18 C19 1.419(7) . ?
C19 C20 1.348(7) . ?
C21 C22 1.384(8) . ?
C22 C23 1.375(8) . ?
C23 C24 1.375(6) . ?
C23 C26 1.508(6) . ?
C24 C25 1.398(6) . ?
C26 C27 1.491(7) . ?
